data_2207165
loop_
_publ_author_name
'Zhang, Li-Ping'
'Zhu, Long-Guan'

_publ_section_title
;
 Bis(1,10-phenanthroline)(3-sulfonatobenzoato)zinc(II) trihydrate
;
_journal_coeditor_code BT6771
_journal_issue 11
_journal_name_full 'Acta Crystallographica Section E'
_journal_page_first m2438
_journal_page_last m2439
_journal_paper_doi 10.1107/S1600536805034951
_journal_volume 61
_journal_year 2005
_chemical_formula_iupac '[Zn (C7 H4 O5 S) (C12 H8 N2)2], 3H2 O'
_chemical_formula_moiety 'C31 H20 N4 O5 S Zn, 3H2 O'
_chemical_formula_sum 'C31 H26 N4 O8 S Zn'
_chemical_formula_weight 679.99
_chemical_name_systematic
;
Bis(1,10-phenanthroline)(3-sulfonatobenzoato)zinc(II) trihydrate
;
_space_group_IT_number 2
_symmetry_cell_setting triclinic
_symmetry_space_group_name_Hall '-P 1'
_symmetry_space_group_name_H-M 'P -1'
_atom_sites_solution_hydrogens geom
_atom_sites_solution_primary direct
_atom_sites_solution_secondary difmap
_audit_creation_method SHELXL-97
_cell_angle_alpha 73.823(2)
_cell_angle_beta 72.460(2)
_cell_angle_gamma 68.580(2)
_cell_formula_units_Z 4
_cell_length_a 13.9620(18)
_cell_length_b 15.403(2)
_cell_length_c 16.157(2)
_cell_measurement_reflns_used 2112
_cell_measurement_temperature 295(2)
_cell_measurement_theta_max 18.3
_cell_measurement_theta_min 2.5
_cell_volume 3028.2(7)
_computing_cell_refinement 'SAINT (Bruker, 2002)'
_computing_data_collection 'SMART (Bruker, 2002)'
_computing_data_reduction SAINT
_computing_molecular_graphics 'XP in SHELXTL (Bruker, 2002)'
_computing_publication_material 'WinGX (Farrugia, 1999)'
_computing_structure_refinement 'SHELXL97 (Sheldrick, 1997)'
_computing_structure_solution 'SHELXS97 (Sheldrick, 1997)'
_diffrn_ambient_temperature 295(2)
_diffrn_measured_fraction_theta_full 0.988
_diffrn_measured_fraction_theta_max 0.988
_diffrn_measurement_device_type 'Bruker APEX area-detector'
_diffrn_measurement_method '\f and \w'
_diffrn_radiation_monochromator graphite
_diffrn_radiation_source 'fine-focus sealed tube'
_diffrn_radiation_type MoK\a
_diffrn_radiation_wavelength 0.71073
_diffrn_reflns_av_R_equivalents 0.061
_diffrn_reflns_av_sigmaI/netI 0.109
_diffrn_reflns_limit_h_max 16
_diffrn_reflns_limit_h_min -16
_diffrn_reflns_limit_k_max 18
_diffrn_reflns_limit_k_min -18
_diffrn_reflns_limit_l_max 18
_diffrn_reflns_limit_l_min -19
_diffrn_reflns_number 21863
_diffrn_reflns_theta_full 25.00
_diffrn_reflns_theta_max 25.00
_diffrn_reflns_theta_min 1.35
_diffrn_standards_number 0
_exptl_absorpt_coefficient_mu 0.938
_exptl_absorpt_correction_T_max 0.929
_exptl_absorpt_correction_T_min 0.880
_exptl_absorpt_correction_type multi-scan
_exptl_absorpt_process_details '(SADABS; Bruker, 2002)'
_exptl_crystal_colour colorless
_exptl_crystal_density_diffrn 1.491
_exptl_crystal_density_method 'not measured'
_exptl_crystal_description block
_exptl_crystal_F_000 1400
_exptl_crystal_size_max 0.14
_exptl_crystal_size_mid 0.10
_exptl_crystal_size_min 0.08
_refine_diff_density_max 0.702
_refine_diff_density_min -0.358
_refine_ls_extinction_method none
_refine_ls_goodness_of_fit_ref 1.021
_refine_ls_hydrogen_treatment mixed
_refine_ls_matrix_type full
_refine_ls_number_parameters 829
_refine_ls_number_reflns 10538
_refine_ls_number_restraints 9
_refine_ls_restrained_S_all 1.020
_refine_ls_R_factor_all 0.123
_refine_ls_R_factor_gt 0.073
_refine_ls_shift/su_max 0.000
_refine_ls_shift/su_mean 0.000
_refine_ls_structure_factor_coef Fsqd
_refine_ls_weighting_details 'calc w = 1/[\s^2^(Fo^2^)+(0.0648P)^2^+4.6392P] where P = (Fo^2^+2Fc^2^)/3'
_refine_ls_weighting_scheme calc
_refine_ls_wR_factor_gt 0.172
_refine_ls_wR_factor_ref 0.198
_reflns_number_gt 6339
_reflns_number_total 10538
_reflns_threshold_expression I>2\s(I)
_cod_data_source_file bt6771.cif
_cod_data_source_block I
_cod_depositor_comments
;
 Marking attached hydrogens atoms.

 Antanas Vaitkus,
 2017-11-25
;
_cod_original_cell_volume 3028.3(7)
_cod_database_code 2207165

loop_
_symmetry_equiv_pos_as_xyz
'x, y, z'
'-x, -y, -z'

loop_
_atom_site_label
_atom_site_fract_x
_atom_site_fract_y
_atom_site_fract_z
_atom_site_U_iso_or_equiv
_atom_site_adp_type
_atom_site_calc_flag
_atom_site_refinement_flags
_atom_site_occupancy
_atom_site_type_symbol
_atom_site_attached_hydrogens
Zn1 0.25269(6) 0.40347(5) 0.78708(5) 0.0416(2) Uani d . 1 Zn 0
Zn2 0.56517(6) 0.77375(5) 0.71867(5) 0.0406(2) Uani d . 1 Zn 0
S1 -0.00863(14) 0.26828(15) 0.51256(12) 0.0548(5) Uani d . 1 S 0
S2 0.7795(2) 0.98042(17) 0.98463(14) 0.0687(6) Uani d . 1 S 0
N1 0.3919(4) 0.2839(4) 0.7856(3) 0.0433(13) Uani d . 1 N 0
N2 0.3689(4) 0.4661(4) 0.7037(4) 0.0482(14) Uani d . 1 N 0
N3 0.1291(4) 0.5359(3) 0.7929(3) 0.0401(13) Uani d . 1 N 0
N4 0.2309(4) 0.4173(3) 0.9186(3) 0.0409(13) Uani d . 1 N 0
N5 0.4318(4) 0.8986(4) 0.7111(3) 0.0444(13) Uani d . 1 N 0
N6 0.5511(4) 0.7909(3) 0.5882(3) 0.0378(12) Uani d . 1 N 0
N7 0.4831(4) 0.6829(4) 0.8071(4) 0.0491(14) Uani d . 1 N 0
N8 0.6855(4) 0.6375(4) 0.7181(3) 0.0421(13) Uani d . 1 N 0
O1 0.1573(3) 0.3150(3) 0.8198(3) 0.0491(11) Uani d . 1 O 0
O2 0.1954(3) 0.3799(3) 0.6805(3) 0.0477(11) Uani d . 1 O 0
O3 -0.1008(5) 0.2458(6) 0.5217(4) 0.116(3) Uani d . 1 O 0
O4 0.0865(4) 0.2118(4) 0.4670(3) 0.0845(18) Uani d . 1 O 0
O5 -0.0233(5) 0.3689(4) 0.4764(4) 0.102(2) Uani d . 1 O 0
O6 0.5961(4) 0.8267(4) 0.8360(4) 0.0673(15) Uani d . 1 O 0
O7 0.6748(4) 0.8389(3) 0.6962(3) 0.0567(13) Uani d . 1 O 0
O8 0.8592(9) 0.9131(8) 1.0192(6) 0.241(7) Uani d . 1 O 0
O9 0.6796(7) 0.9789(7) 1.0348(5) 0.153(4) Uani d . 1 O 0
O10 0.7839(9) 1.0729(6) 0.9674(5) 0.177(5) Uani d . 1 O 0
O1W 0.2136(5) 0.4734(5) 0.5046(4) 0.0859(18) Uani d D 1 O 0
O2W 0.4700(7) 0.7885(6) 0.0093(5) 0.125(3) Uani d D 1 O 0
O3W 0.9051(13) 0.1287(11) 0.0624(12) 0.247(6) Uani d D 1 O 0
O4W 0.0699(10) 0.0122(9) 0.5297(9) 0.255(6) Uani d . 1 O 2
O5W 0.7947(11) 0.1904(10) 0.4233(11) 0.278(7) Uani d . 1 O 2
O6W 0.8181(14) 0.1696(17) 0.2475(12) 0.421(14) Uani d . 1 O 2
C1 0.1481(5) 0.3277(4) 0.7420(5) 0.0452(16) Uani d . 1 C 0
C2 0.0833(5) 0.2815(4) 0.7226(4) 0.0394(15) Uani d . 1 C 0
C3 0.0685(5) 0.2956(4) 0.6385(4) 0.0425(16) Uani d . 1 C 0
H3 0.1000 0.3351 0.5925 0.051 Uiso calc R 1 H 0
C4 0.0071(5) 0.2513(4) 0.6217(4) 0.0409(15) Uani d . 1 C 0
C5 -0.0393(6) 0.1929(5) 0.6911(5) 0.0539(18) Uani d . 1 C 0
H5 -0.0794 0.1620 0.6807 0.065 Uiso calc R 1 H 0
C6 -0.0266(6) 0.1802(5) 0.7749(5) 0.0562(19) Uani d . 1 C 0
H6 -0.0595 0.1418 0.8212 0.067 Uiso calc R 1 H 0
C7 0.0339(5) 0.2233(4) 0.7916(4) 0.0447(16) Uani d . 1 C 0
H7 0.0422 0.2138 0.8487 0.054 Uiso calc R 1 H 0
C8 0.4018(6) 0.1957(5) 0.8279(5) 0.0507(17) Uani d . 1 C 0
H8 0.3415 0.1802 0.8622 0.061 Uiso calc R 1 H 0
C9 0.4991(6) 0.1244(5) 0.8234(5) 0.061(2) Uani d . 1 C 0
H9 0.5033 0.0634 0.8560 0.073 Uiso calc R 1 H 0
C10 0.5871(6) 0.1450(5) 0.7713(5) 0.059(2) Uani d . 1 C 0
H10 0.6521 0.0978 0.7667 0.071 Uiso calc R 1 H 0
C11 0.5797(5) 0.2381(5) 0.7241(5) 0.0495(17) Uani d . 1 C 0
C12 0.6666(6) 0.2657(6) 0.6643(5) 0.067(2) Uani d . 1 C 0
H12 0.7326 0.2203 0.6549 0.081 Uiso calc R 1 H 0
C13 0.6554(6) 0.3552(6) 0.6214(6) 0.069(2) Uani d . 1 C 0
H13 0.7138 0.3711 0.5830 0.083 Uiso calc R 1 H 0
C14 0.5557(6) 0.4268(6) 0.6334(5) 0.059(2) Uani d . 1 C 0
C15 0.5395(7) 0.5224(6) 0.5924(6) 0.081(3) Uani d . 1 C 0
H15 0.5957 0.5424 0.5547 0.097 Uiso calc R 1 H 0
C16 0.4435(7) 0.5845(6) 0.6077(6) 0.084(3) Uani d . 1 C 0
H16 0.4324 0.6482 0.5813 0.100 Uiso calc R 1 H 0
C17 0.3592(6) 0.5535(5) 0.6638(6) 0.071(2) Uani d . 1 C 0
H17 0.2925 0.5980 0.6729 0.085 Uiso calc R 1 H 0
C18 0.4789(5) 0.3055(4) 0.7347(4) 0.0415(15) Uani d . 1 C 0
C19 0.4683(5) 0.4016(4) 0.6896(4) 0.0444(16) Uani d . 1 C 0
C20 0.0789(6) 0.5934(5) 0.7311(5) 0.0539(18) Uani d . 1 C 0
H20 0.0950 0.5748 0.6772 0.065 Uiso calc R 1 H 0
C21 0.0029(6) 0.6808(5) 0.7428(5) 0.059(2) Uani d . 1 C 0
H21 -0.0295 0.7203 0.6973 0.071 Uiso calc R 1 H 0
C22 -0.0229(5) 0.7069(5) 0.8233(5) 0.0550(19) Uani d . 1 C 0
H22 -0.0734 0.7648 0.8325 0.066 Uiso calc R 1 H 0
C23 0.0259(5) 0.6476(4) 0.8915(4) 0.0433(16) Uani d . 1 C 0
C24 0.0006(5) 0.6680(5) 0.9779(5) 0.0550(19) Uani d . 1 C 0
H24 -0.0506 0.7244 0.9906 0.066 Uiso calc R 1 H 0
C25 0.0487(5) 0.6077(5) 1.0410(5) 0.0533(18) Uani d . 1 C 0
H25 0.0309 0.6230 1.0966 0.064 Uiso calc R 1 H 0
C26 0.1272(5) 0.5202(5) 1.0244(4) 0.0432(16) Uani d . 1 C 0
C27 0.1797(6) 0.4520(5) 1.0888(4) 0.057(2) Uani d . 1 C 0
H27 0.1629 0.4628 1.1460 0.069 Uiso calc R 1 H 0
C28 0.2540(6) 0.3712(5) 1.0672(5) 0.0563(19) Uani d . 1 C 0
H28 0.2883 0.3262 1.1093 0.068 Uiso calc R 1 H 0
C29 0.2783(5) 0.3565(5) 0.9818(4) 0.0494(17) Uani d . 1 C 0
H29 0.3305 0.3012 0.9676 0.059 Uiso calc R 1 H 0
C30 0.1027(5) 0.5620(4) 0.8729(4) 0.0372(14) Uani d . 1 C 0
C31 0.1560(5) 0.4973(4) 0.9407(4) 0.0353(14) Uani d . 1 C 0
C32 0.3746(6) 0.9517(5) 0.7716(5) 0.057(2) Uani d . 1 C 0
H32 0.3911 0.9342 0.8267 0.069 Uiso calc R 1 H 0
C33 0.2903(6) 1.0331(5) 0.7550(5) 0.068(2) Uani d . 1 C 0
H33 0.2514 1.0690 0.7986 0.082 Uiso calc R 1 H 0
C34 0.2661(6) 1.0588(5) 0.6756(5) 0.067(2) Uani d . 1 C 0
H34 0.2090 1.1120 0.6647 0.080 Uiso calc R 1 H 0
C35 0.3259(5) 1.0064(4) 0.6090(5) 0.0480(17) Uani d . 1 C 0
C36 0.3084(6) 1.0329(5) 0.5208(5) 0.064(2) Uani d . 1 C 0
H36 0.2546 1.0876 0.5059 0.077 Uiso calc R 1 H 0
C37 0.3686(6) 0.9797(5) 0.4598(5) 0.059(2) Uani d . 1 C 0
H37 0.3559 0.9980 0.4032 0.071 Uiso calc R 1 H 0
C38 0.4522(5) 0.8951(5) 0.4803(4) 0.0454(16) Uani d . 1 C 0
C39 0.5192(6) 0.8397(5) 0.4182(5) 0.059(2) Uani d . 1 C 0
H39 0.5101 0.8559 0.3606 0.071 Uiso calc R 1 H 0
C40 0.5981(6) 0.7617(5) 0.4428(5) 0.063(2) Uani d . 1 C 0
H40 0.6427 0.7234 0.4023 0.075 Uiso calc R 1 H 0
C41 0.6120(5) 0.7394(5) 0.5281(4) 0.0467(17) Uani d . 1 C 0
H41 0.6665 0.6858 0.5437 0.056 Uiso calc R 1 H 0
C42 0.4081(5) 0.9266(4) 0.6299(4) 0.0392(15) Uani d . 1 C 0
C43 0.4720(5) 0.8686(4) 0.5649(4) 0.0370(14) Uani d . 1 C 0
C44 0.3846(6) 0.7073(6) 0.8537(5) 0.068(2) Uani d . 1 C 0
H44 0.3451 0.7712 0.8476 0.082 Uiso calc R 1 H 0
C45 0.3384(7) 0.6401(7) 0.9116(6) 0.085(3) Uani d . 1 C 0
H45 0.2690 0.6592 0.9434 0.102 Uiso calc R 1 H 0
C46 0.3952(8) 0.5468(7) 0.9211(6) 0.085(3) Uani d . 1 C 0
H46 0.3650 0.5018 0.9599 0.102 Uiso calc R 1 H 0
C47 0.5001(7) 0.5178(6) 0.8721(5) 0.059(2) Uani d . 1 C 0
C48 0.5631(8) 0.4224(6) 0.8781(6) 0.074(2) Uani d . 1 C 0
H48 0.5351 0.3751 0.9148 0.089 Uiso calc R 1 H 0
C49 0.6644(8) 0.3982(5) 0.8311(5) 0.072(2) Uani d . 1 C 0
H49 0.7044 0.3345 0.8355 0.087 Uiso calc R 1 H 0
C50 0.7106(6) 0.4697(5) 0.7744(5) 0.0524(18) Uani d . 1 C 0
C51 0.8140(6) 0.4514(6) 0.7234(5) 0.068(2) Uani d . 1 C 0
H51 0.8572 0.3890 0.7233 0.081 Uiso calc R 1 H 0
C52 0.8521(6) 0.5236(6) 0.6741(5) 0.063(2) Uani d . 1 C 0
H52 0.9216 0.5116 0.6419 0.076 Uiso calc R 1 H 0
C53 0.7851(5) 0.6154(5) 0.6729(5) 0.0537(18) Uani d . 1 C 0
H53 0.8112 0.6647 0.6384 0.064 Uiso calc R 1 H 0
C54 0.5416(6) 0.5889(5) 0.8176(4) 0.0505(18) Uani d . 1 C 0
C55 0.6484(5) 0.5648(4) 0.7681(4) 0.0422(16) Uani d . 1 C 0
C56 0.6639(5) 0.8510(4) 0.7720(5) 0.0487(18) Uani d . 1 C 0
C57 0.7346(5) 0.8966(4) 0.7875(4) 0.0394(15) Uani d . 1 C 0
C58 0.7253(5) 0.9146(4) 0.8683(4) 0.0420(16) Uani d . 1 C 0
H58 0.6732 0.8990 0.9159 0.050 Uiso calc R 1 H 0
C59 0.7915(5) 0.9554(4) 0.8804(4) 0.0456(16) Uani d . 1 C 0
C60 0.8714(6) 0.9755(5) 0.8087(5) 0.059(2) Uani d . 1 C 0
H60 0.9182 1.0016 0.8160 0.071 Uiso calc R 1 H 0
C61 0.8813(6) 0.9572(5) 0.7279(5) 0.060(2) Uani d . 1 C 0
H61 0.9342 0.9716 0.6806 0.072 Uiso calc R 1 H 0
C62 0.8139(6) 0.9177(4) 0.7157(4) 0.0493(17) Uani d . 1 C 0
H62 0.8209 0.9052 0.6607 0.059 Uiso calc R 1 H 0
H1A 0.225(5) 0.449(5) 0.5562(19) 0.080 Uiso d D 1 H 0
H1B 0.155(3) 0.518(4) 0.508(4) 0.080 Uiso d D 1 H 0
H2A 0.502(4) 0.825(5) -0.029(4) 0.080 Uiso d D 1 H 0
H2B 0.408(3) 0.802(6) 0.001(5) 0.080 Uiso d D 1 H 0
H3A 0.872(7) 0.156(4) 0.021(4) 0.080 Uiso d D 1 H 0
H3B 0.929(7) 0.0690(13) 0.064(5) 0.080 Uiso d D 1 H 0

loop_
_atom_site_aniso_label
_atom_site_aniso_U_11
_atom_site_aniso_U_22
_atom_site_aniso_U_33
_atom_site_aniso_U_12
_atom_site_aniso_U_13
_atom_site_aniso_U_23
Zn1 0.0366(4) 0.0382(4) 0.0472(5) -0.0045(3) -0.0077(3) -0.0150(3)
Zn2 0.0392(4) 0.0375(4) 0.0416(5) -0.0047(3) -0.0137(3) -0.0067(3)
S1 0.0422(10) 0.0716(13) 0.0487(11) -0.0084(9) -0.0131(8) -0.0175(9)
S2 0.0893(17) 0.0783(15) 0.0505(12) -0.0367(13) -0.0154(12) -0.0162(11)
N1 0.039(3) 0.043(3) 0.043(3) -0.008(3) -0.006(3) -0.010(3)
N2 0.037(3) 0.036(3) 0.065(4) -0.004(3) -0.014(3) -0.008(3)
N3 0.036(3) 0.042(3) 0.039(3) -0.004(2) -0.012(2) -0.010(2)
N4 0.042(3) 0.035(3) 0.050(3) -0.007(3) -0.017(3) -0.014(2)
N5 0.041(3) 0.049(3) 0.040(3) 0.000(3) -0.013(3) -0.018(3)
N6 0.035(3) 0.036(3) 0.042(3) -0.007(2) -0.008(2) -0.013(2)
N7 0.035(3) 0.051(4) 0.056(4) -0.013(3) -0.004(3) -0.010(3)
N8 0.042(3) 0.041(3) 0.039(3) -0.006(3) -0.012(3) -0.007(2)
O1 0.052(3) 0.060(3) 0.038(3) -0.018(2) -0.009(2) -0.014(2)
O2 0.045(3) 0.050(3) 0.048(3) -0.018(2) -0.002(2) -0.014(2)
O3 0.074(4) 0.234(9) 0.076(4) -0.081(5) -0.014(3) -0.042(5)
O4 0.060(3) 0.117(5) 0.058(3) 0.009(3) -0.009(3) -0.040(3)
O5 0.136(6) 0.076(4) 0.081(4) -0.005(4) -0.052(4) -0.003(3)
O6 0.058(3) 0.076(4) 0.071(4) -0.030(3) -0.029(3) 0.009(3)
O7 0.068(3) 0.048(3) 0.066(3) -0.020(3) -0.029(3) -0.013(2)
O8 0.267(12) 0.259(12) 0.129(7) 0.133(10) -0.142(8) -0.115(8)
O9 0.141(7) 0.280(11) 0.085(5) -0.121(8) 0.038(5) -0.101(6)
O10 0.365(14) 0.155(8) 0.081(5) -0.175(9) -0.020(7) -0.033(5)
O1W 0.074(4) 0.090(5) 0.063(4) -0.008(3) -0.005(3) 0.000(3)
O2W 0.143(7) 0.100(6) 0.085(5) -0.013(6) -0.011(5) 0.006(4)
O3W 0.248(16) 0.240(13) 0.36(2) -0.109(14) -0.109(13) -0.130(15)
O4W 0.200(12) 0.248(14) 0.279(15) -0.099(11) 0.043(10) -0.055(11)
O5W 0.247(15) 0.259(15) 0.39(2) -0.110(13) -0.052(14) -0.129(14)
O6W 0.36(2) 0.67(4) 0.37(2) -0.39(3) -0.209(18) 0.13(2)
C1 0.037(4) 0.034(4) 0.056(5) 0.002(3) -0.005(3) -0.018(3)
C2 0.035(4) 0.034(3) 0.038(4) 0.003(3) -0.003(3) -0.012(3)
C3 0.032(3) 0.037(4) 0.046(4) 0.000(3) -0.004(3) -0.008(3)
C4 0.036(4) 0.044(4) 0.042(4) -0.004(3) -0.010(3) -0.017(3)
C5 0.057(5) 0.050(4) 0.058(5) -0.022(4) -0.015(4) -0.007(4)
C6 0.067(5) 0.040(4) 0.061(5) -0.023(4) -0.018(4) 0.003(3)
C7 0.052(4) 0.039(4) 0.038(4) -0.009(3) -0.006(3) -0.011(3)
C8 0.057(5) 0.040(4) 0.055(4) -0.014(3) -0.009(4) -0.012(3)
C9 0.074(6) 0.042(4) 0.061(5) -0.003(4) -0.021(4) -0.013(4)
C10 0.042(4) 0.058(5) 0.067(5) 0.009(4) -0.020(4) -0.022(4)
C11 0.036(4) 0.051(4) 0.062(5) -0.006(3) -0.014(3) -0.019(4)
C12 0.037(4) 0.069(6) 0.085(6) 0.001(4) -0.007(4) -0.029(5)
C13 0.042(4) 0.077(6) 0.087(6) -0.021(4) 0.004(4) -0.028(5)
C14 0.048(4) 0.066(5) 0.064(5) -0.026(4) -0.001(4) -0.014(4)
C15 0.067(6) 0.071(6) 0.099(7) -0.034(5) -0.002(5) -0.009(5)
C16 0.073(6) 0.051(5) 0.110(7) -0.027(5) 0.001(5) -0.001(5)
C17 0.061(5) 0.051(5) 0.092(6) -0.017(4) -0.010(5) -0.011(4)
C18 0.041(4) 0.041(4) 0.046(4) -0.007(3) -0.015(3) -0.016(3)
C19 0.044(4) 0.039(4) 0.047(4) -0.007(3) -0.014(3) -0.009(3)
C20 0.061(5) 0.054(4) 0.044(4) -0.009(4) -0.021(4) -0.006(3)
C21 0.060(5) 0.047(4) 0.061(5) 0.004(4) -0.027(4) -0.008(4)
C22 0.047(4) 0.040(4) 0.066(5) 0.004(3) -0.015(4) -0.012(4)
C23 0.037(4) 0.036(4) 0.053(4) -0.004(3) -0.009(3) -0.013(3)
C24 0.045(4) 0.055(5) 0.061(5) -0.004(4) -0.004(4) -0.028(4)
C25 0.049(4) 0.066(5) 0.048(4) -0.016(4) 0.001(3) -0.029(4)
C26 0.041(4) 0.051(4) 0.041(4) -0.018(3) -0.004(3) -0.013(3)
C27 0.073(5) 0.071(5) 0.032(4) -0.036(5) -0.010(4) 0.002(4)
C28 0.063(5) 0.050(4) 0.057(5) -0.016(4) -0.028(4) 0.005(4)
C29 0.053(4) 0.039(4) 0.052(4) -0.005(3) -0.022(4) -0.003(3)
C30 0.031(3) 0.042(4) 0.039(4) -0.012(3) -0.002(3) -0.013(3)
C31 0.033(3) 0.037(3) 0.035(3) -0.015(3) -0.007(3) -0.001(3)
C32 0.058(5) 0.061(5) 0.047(4) 0.001(4) -0.017(4) -0.023(4)
C33 0.057(5) 0.062(5) 0.077(6) 0.013(4) -0.017(4) -0.042(4)
C34 0.054(5) 0.056(5) 0.081(6) 0.012(4) -0.024(4) -0.026(4)
C35 0.043(4) 0.041(4) 0.059(4) 0.000(3) -0.020(3) -0.018(3)
C36 0.062(5) 0.050(5) 0.076(6) -0.004(4) -0.037(4) 0.001(4)
C37 0.068(5) 0.064(5) 0.044(4) -0.008(4) -0.033(4) -0.001(4)
C38 0.046(4) 0.052(4) 0.040(4) -0.013(3) -0.014(3) -0.011(3)
C39 0.068(5) 0.073(5) 0.039(4) -0.016(4) -0.019(4) -0.014(4)
C40 0.061(5) 0.064(5) 0.054(5) -0.007(4) -0.002(4) -0.027(4)
C41 0.041(4) 0.046(4) 0.048(4) -0.002(3) -0.004(3) -0.021(3)
C42 0.033(3) 0.042(4) 0.043(4) -0.008(3) -0.012(3) -0.010(3)
C43 0.038(4) 0.037(3) 0.037(4) -0.011(3) -0.009(3) -0.009(3)
C44 0.047(5) 0.081(6) 0.077(6) -0.026(4) -0.002(4) -0.020(5)
C45 0.058(6) 0.102(8) 0.089(7) -0.046(6) 0.014(5) -0.012(6)
C46 0.105(8) 0.098(8) 0.071(6) -0.074(7) -0.018(6) 0.010(5)
C47 0.072(5) 0.067(5) 0.055(5) -0.044(5) -0.018(4) -0.003(4)
C48 0.104(7) 0.055(5) 0.070(6) -0.036(5) -0.031(6) 0.009(4)
C49 0.106(7) 0.039(4) 0.068(6) -0.018(5) -0.030(5) 0.001(4)
C50 0.069(5) 0.038(4) 0.052(4) -0.012(4) -0.025(4) -0.006(3)
C51 0.067(6) 0.052(5) 0.072(6) 0.007(4) -0.020(5) -0.023(4)
C52 0.051(5) 0.062(5) 0.064(5) -0.001(4) -0.010(4) -0.019(4)
C53 0.044(4) 0.054(4) 0.056(5) -0.007(4) -0.019(4) -0.002(4)
C54 0.056(5) 0.059(5) 0.046(4) -0.024(4) -0.022(4) -0.004(3)
C55 0.045(4) 0.041(4) 0.043(4) -0.009(3) -0.020(3) -0.007(3)
C56 0.043(4) 0.028(3) 0.075(5) -0.005(3) -0.032(4) 0.002(4)
C57 0.035(4) 0.032(3) 0.048(4) -0.004(3) -0.015(3) -0.005(3)
C58 0.040(4) 0.038(4) 0.038(4) -0.005(3) -0.009(3) -0.001(3)
C59 0.049(4) 0.037(4) 0.045(4) -0.012(3) -0.008(3) -0.003(3)
C60 0.070(5) 0.058(5) 0.061(5) -0.035(4) -0.016(4) -0.006(4)
C61 0.073(5) 0.068(5) 0.045(4) -0.037(4) -0.004(4) -0.007(4)
C62 0.061(5) 0.041(4) 0.044(4) -0.009(3) -0.019(4) -0.006(3)

loop_
_atom_type_symbol
_atom_type_description
_atom_type_scat_dispersion_real
_atom_type_scat_dispersion_imag
_atom_type_scat_source
C C 0.0033 0.0016 'International Tables Vol C Tables 4.2.6.8 and 6.1.1.4'
H H 0.0000 0.0000 'International Tables Vol C Tables 4.2.6.8 and 6.1.1.4'
N N 0.0061 0.0033 'International Tables Vol C Tables 4.2.6.8 and 6.1.1.4'
O O 0.0106 0.0060 'International Tables Vol C Tables 4.2.6.8 and 6.1.1.4'
S S 0.1246 0.1234 'International Tables Vol C Tables 4.2.6.8 and 6.1.1.4'
Zn Zn 0.2839 1.4301 'International Tables Vol C Tables 4.2.6.8 and 6.1.1.4'

loop_
_geom_angle_atom_site_label_1
_geom_angle_atom_site_label_2
_geom_angle_atom_site_label_3
_geom_angle
_geom_angle_publ_flag
O1 Zn1 N4 95.05(18) yes
O1 Zn1 N2 154.48(19) yes
N4 Zn1 N2 109.3(2) yes
O1 Zn1 N1 91.35(19) yes
N4 Zn1 N1 96.66(19) yes
N2 Zn1 N1 78.7(2) yes
O1 Zn1 N3 97.84(18) yes
N4 Zn1 N3 78.55(19) yes
N2 Zn1 N3 94.46(19) yes
N1 Zn1 N3 169.9(2) yes
O1 Zn1 O2 59.85(16) yes
N4 Zn1 O2 151.00(18) yes
N2 Zn1 O2 98.02(19) yes
N1 Zn1 O2 98.12(18) yes
N3 Zn1 O2 90.06(17) yes
O7 Zn2 N7 147.3(2) yes
O7 Zn2 N6 100.34(19) yes
N7 Zn2 N6 111.2(2) yes
O7 Zn2 N5 97.5(2) yes
N7 Zn2 N5 96.8(2) yes
N6 Zn2 N5 78.93(19) yes
O7 Zn2 N8 90.9(2) yes
N7 Zn2 N8 78.3(2) yes
N6 Zn2 N8 94.90(18) yes
N5 Zn2 N8 170.3(2) yes
O7 Zn2 O6 57.32(18) yes
N7 Zn2 O6 94.1(2) yes
N6 Zn2 O6 152.57(18) yes
N5 Zn2 O6 87.96(18) yes
N8 Zn2 O6 100.68(18) yes
O3 S1 O4 116.8(4) ?
O3 S1 O5 110.7(5) ?
O4 S1 O5 111.1(4) ?
O3 S1 C4 106.0(3) ?
O4 S1 C4 106.0(3) ?
O5 S1 C4 105.2(3) ?
O8 S2 O9 113.7(7) ?
O8 S2 O10 114.8(8) ?
O9 S2 O10 108.5(6) ?
O8 S2 C59 106.5(4) ?
O9 S2 C59 107.0(4) ?
O10 S2 C59 105.8(4) ?
C8 N1 C18 118.4(6) ?
C8 N1 Zn1 128.7(5) ?
C18 N1 Zn1 112.9(4) ?
C17 N2 C19 117.2(6) ?
C17 N2 Zn1 129.8(5) ?
C19 N2 Zn1 113.0(4) ?
C20 N3 C30 118.3(5) ?
C20 N3 Zn1 129.4(4) ?
C30 N3 Zn1 112.3(4) ?
C29 N4 C31 117.1(5) ?
C29 N4 Zn1 128.6(4) ?
C31 N4 Zn1 114.2(4) ?
C32 N5 C42 118.2(5) ?
C32 N5 Zn2 129.4(4) ?
C42 N5 Zn2 112.4(4) ?
C41 N6 C43 118.4(5) ?
C41 N6 Zn2 128.3(4) ?
C43 N6 Zn2 113.2(4) ?
C44 N7 C54 118.8(6) ?
C44 N7 Zn2 127.1(5) ?
C54 N7 Zn2 114.1(4) ?
C53 N8 C55 117.4(6) ?
C53 N8 Zn2 129.9(5) ?
C55 N8 Zn2 112.6(4) ?
C1 O1 Zn1 94.3(4) ?
C1 O2 Zn1 86.4(4) ?
C56 O6 Zn2 79.9(4) ?
C56 O7 Zn2 100.7(4) ?
H1A O1W H1B 109(6) ?
H2A O2W H2B 110(7) ?
O6W O3W H3A 123(6) ?
O6W O3W H3B 110(6) ?
H3A O3W H3B 110(7) ?
O1 C1 O2 119.3(6) ?
O1 C1 C2 119.9(6) ?
O2 C1 C2 120.7(6) ?
O1 C1 Zn1 55.9(3) ?
O2 C1 Zn1 63.4(4) ?
C2 C1 Zn1 175.8(5) ?
C3 C2 C7 119.0(6) ?
C3 C2 C1 121.9(6) ?
C7 C2 C1 119.1(6) ?
C2 C3 C4 121.0(6) ?
C2 C3 H3 119.5 ?
C4 C3 H3 119.5 ?
C5 C4 C3 118.7(6) ?
C5 C4 S1 121.0(5) ?
C3 C4 S1 120.3(5) ?
C6 C5 C4 120.5(7) ?
C6 C5 H5 119.7 ?
C4 C5 H5 119.7 ?
C7 C6 C5 120.9(7) ?
C7 C6 H6 119.6 ?
C5 C6 H6 119.6 ?
C6 C7 C2 119.9(6) ?
C6 C7 H7 120.0 ?
C2 C7 H7 120.0 ?
N1 C8 C9 122.8(7) ?
N1 C8 H8 118.6 ?
C9 C8 H8 118.6 ?
C10 C9 C8 119.3(7) ?
C10 C9 H9 120.4 ?
C8 C9 H9 120.4 ?
C9 C10 C11 119.6(6) ?
C9 C10 H10 120.2 ?
C11 C10 H10 120.2 ?
C18 C11 C10 116.9(6) ?
C18 C11 C12 119.2(7) ?
C10 C11 C12 123.8(7) ?
C13 C12 C11 121.5(7) ?
C13 C12 H12 119.3 ?
C11 C12 H12 119.3 ?
C12 C13 C14 121.1(7) ?
C12 C13 H13 119.5 ?
C14 C13 H13 119.5 ?
C19 C14 C15 117.3(7) ?
C19 C14 C13 118.9(7) ?
C15 C14 C13 123.8(7) ?
C16 C15 C14 119.7(8) ?
C16 C15 H15 120.2 ?
C14 C15 H15 120.2 ?
C15 C16 C17 119.7(8) ?
C15 C16 H16 120.1 ?
C17 C16 H16 120.1 ?
N2 C17 C16 123.6(8) ?
N2 C17 H17 118.2 ?
C16 C17 H17 118.2 ?
N1 C18 C11 122.9(6) ?
N1 C18 C19 118.4(6) ?
C11 C18 C19 118.7(6) ?
N2 C19 C14 122.5(6) ?
N2 C19 C18 117.0(6) ?
C14 C19 C18 120.5(6) ?
N3 C20 C21 123.2(7) ?
N3 C20 H20 118.4 ?
C21 C20 H20 118.4 ?
C22 C21 C20 118.2(6) ?
C22 C21 H21 120.9 ?
C20 C21 H21 120.9 ?
C21 C22 C23 120.8(6) ?
C21 C22 H22 119.6 ?
C23 C22 H22 119.6 ?
C22 C23 C30 116.7(6) ?
C22 C23 C24 124.1(6) ?
C30 C23 C24 119.1(6) ?
C25 C24 C23 121.4(6) ?
C25 C24 H24 119.3 ?
C23 C24 H24 119.3 ?
C24 C25 C26 121.0(6) ?
C24 C25 H25 119.5 ?
C26 C25 H25 119.5 ?
C31 C26 C27 116.0(6) ?
C31 C26 C25 120.0(6) ?
C27 C26 C25 124.0(6) ?
C28 C27 C26 120.2(7) ?
C28 C27 H27 119.9 ?
C26 C27 H27 119.9 ?
C27 C28 C29 119.2(6) ?
C27 C28 H28 120.4 ?
C29 C28 H28 120.4 ?
N4 C29 C28 123.5(6) ?
N4 C29 H29 118.2 ?
C28 C29 H29 118.2 ?
N3 C30 C23 122.7(6) ?
N3 C30 C31 117.7(5) ?
C23 C30 C31 119.6(6) ?
N4 C31 C26 124.0(6) ?
N4 C31 C30 117.1(5) ?
C26 C31 C30 118.9(6) ?
N5 C32 C33 122.1(6) ?
N5 C32 H32 119.0 ?
C33 C32 H32 119.0 ?
C34 C33 C32 119.4(7) ?
C34 C33 H33 120.3 ?
C32 C33 H33 120.3 ?
C33 C34 C35 120.6(7) ?
C33 C34 H34 119.7 ?
C35 C34 H34 119.7 ?
C42 C35 C34 117.0(6) ?
C42 C35 C36 119.3(6) ?
C34 C35 C36 123.7(6) ?
C37 C36 C35 120.8(6) ?
C37 C36 H36 119.6 ?
C35 C36 H36 119.6 ?
C36 C37 C38 121.2(6) ?
C36 C37 H37 119.4 ?
C38 C37 H37 119.4 ?
C39 C38 C43 117.5(6) ?
C39 C38 C37 123.1(6) ?
C43 C38 C37 119.3(6) ?
C40 C39 C38 119.2(6) ?
C40 C39 H39 120.4 ?
C38 C39 H39 120.4 ?
C39 C40 C41 119.8(7) ?
C39 C40 H40 120.1 ?
C41 C40 H40 120.1 ?
N6 C41 C40 122.6(6) ?
N6 C41 H41 118.7 ?
C40 C41 H41 118.7 ?
N5 C42 C35 122.7(6) ?
N5 C42 C43 117.3(5) ?
C35 C42 C43 120.0(6) ?
N6 C43 C38 122.4(6) ?
N6 C43 C42 118.1(5) ?
C38 C43 C42 119.4(6) ?
N7 C44 C45 122.0(8) ?
N7 C44 H44 119.0 ?
C45 C44 H44 119.0 ?
C46 C45 C44 119.5(8) ?
C46 C45 H45 120.2 ?
C44 C45 H45 120.2 ?
C45 C46 C47 120.2(8) ?
C45 C46 H46 119.9 ?
C47 C46 H46 119.9 ?
C54 C47 C48 119.9(8) ?
C54 C47 C46 116.9(8) ?
C48 C47 C46 123.2(8) ?
C49 C48 C47 121.0(8) ?
C49 C48 H48 119.5 ?
C47 C48 H48 119.5 ?
C48 C49 C50 120.9(7) ?
C48 C49 H49 119.5 ?
C50 C49 H49 119.5 ?
C55 C50 C51 116.7(7) ?
C55 C50 C49 118.5(7) ?
C51 C50 C49 124.9(7) ?
C52 C51 C50 120.8(7) ?
C52 C51 H51 119.6 ?
C50 C51 H51 119.6 ?
C51 C52 C53 118.3(7) ?
C51 C52 H52 120.9 ?
C53 C52 H52 120.9 ?
N8 C53 C52 123.9(7) ?
N8 C53 H53 118.0 ?
C52 C53 H53 118.0 ?
N7 C54 C47 122.5(7) ?
N7 C54 C55 117.6(6) ?
C47 C54 C55 119.9(7) ?
N8 C55 C50 122.9(6) ?
N8 C55 C54 117.3(6) ?
C50 C55 C54 119.8(6) ?
O7 C56 O6 122.0(7) ?
O7 C56 C57 119.3(7) ?
O6 C56 C57 118.6(7) ?
O7 C56 Zn2 50.7(3) ?
O6 C56 Zn2 71.3(4) ?
C57 C56 Zn2 170.0(6) ?
C58 C57 C62 120.2(6) ?
C58 C57 C56 122.6(6) ?
C62 C57 C56 117.2(6) ?
C57 C58 C59 121.2(6) ?
C57 C58 H58 119.4 ?
C59 C58 H58 119.4 ?
C58 C59 C60 118.5(6) ?
C58 C59 S2 121.7(5) ?
C60 C59 S2 119.8(5) ?
C61 C60 C59 120.4(7) ?
C61 C60 H60 119.8 ?
C59 C60 H60 119.8 ?
C60 C61 C62 120.9(7) ?
C60 C61 H61 119.6 ?
C62 C61 H61 119.6 ?
C61 C62 C57 118.8(6) ?
C61 C62 H62 120.6 ?
C57 C62 H62 120.6 ?

loop_
_geom_bond_atom_site_label_1
_geom_bond_atom_site_label_2
_geom_bond_distance
_geom_bond_publ_flag
Zn1 O1 2.100(4) yes
Zn1 O2 2.265(4) yes
Zn1 N2 2.117(5) yes
Zn1 N1 2.133(5) yes
Zn1 N3 2.142(5) yes
Zn1 N4 2.114(5) yes
Zn2 O6 2.461(5) yes
Zn2 O7 2.016(5) yes
Zn2 N5 2.138(5) yes
Zn2 N6 2.111(5) yes
Zn2 N7 2.094(5) yes
Zn2 N8 2.158(5) yes
S1 O3 1.407(6) ?
S1 O4 1.410(5) ?
S1 O5 1.456(6) ?
S1 C4 1.778(6) ?
S2 O8 1.354(8) ?
S2 O9 1.391(7) ?
S2 O10 1.394(7) ?
S2 C59 1.777(7) ?
N1 C8 1.317(8) ?
N1 C18 1.343(8) ?
N2 C17 1.296(8) ?
N2 C19 1.376(8) ?
N3 C20 1.322(7) ?
N3 C30 1.365(7) ?
N4 C29 1.335(7) ?
N4 C31 1.347(7) ?
N5 C32 1.326(8) ?
N5 C42 1.363(7) ?
N6 C41 1.317(7) ?
N6 C43 1.351(7) ?
N7 C44 1.324(8) ?
N7 C54 1.369(8) ?
N8 C53 1.328(8) ?
N8 C55 1.356(8) ?
O1 C1 1.256(7) ?
O2 C1 1.272(7) ?
O6 C56 1.250(8) ?
O7 C56 1.246(8) ?
O1W H1A 0.85(4) ?
O1W H1B 0.85(6) ?
O2W H2A 0.85(7) ?
O2W H2B 0.86(6) ?
O3W O6W 3.02(3) ?
O3W H3A 0.85(8) ?
O3W H3B 0.85(3) ?
C1 C2 1.479(9) ?
C2 C3 1.381(8) ?
C2 C7 1.397(8) ?
C3 C4 1.394(9) ?
C3 H3 0.9300 ?
C4 C5 1.383(9) ?
C5 C6 1.370(9) ?
C5 H5 0.9300 ?
C6 C7 1.368(9) ?
C6 H6 0.9300 ?
C7 H7 0.9300 ?
C8 C9 1.397(9) ?
C8 H8 0.9300 ?
C9 C10 1.354(10) ?
C9 H9 0.9300 ?
C10 C11 1.407(10) ?
C10 H10 0.9300 ?
C11 C18 1.406(8) ?
C11 C12 1.423(10) ?
C12 C13 1.335(10) ?
C12 H12 0.9300 ?
C13 C14 1.424(10) ?
C13 H13 0.9300 ?
C14 C19 1.394(9) ?
C14 C15 1.402(10) ?
C15 C16 1.330(11) ?
C15 H15 0.9300 ?
C16 C17 1.401(10) ?
C16 H16 0.9300 ?
C17 H17 0.9300 ?
C18 C19 1.431(9) ?
C20 C21 1.397(9) ?
C20 H20 0.9300 ?
C21 C22 1.373(9) ?
C21 H21 0.9300 ?
C22 C23 1.397(9) ?
C22 H22 0.9300 ?
C23 C30 1.405(8) ?
C23 C24 1.427(9) ?
C24 C25 1.335(9) ?
C24 H24 0.9300 ?
C25 C26 1.426(9) ?
C25 H25 0.9300 ?
C26 C31 1.397(8) ?
C26 C27 1.419(9) ?
C27 C28 1.351(10) ?
C27 H27 0.9300 ?
C28 C29 1.380(9) ?
C28 H28 0.9300 ?
C29 H29 0.9300 ?
C30 C31 1.444(8) ?
C32 C33 1.397(9) ?
C32 H32 0.9300 ?
C33 C34 1.340(10) ?
C33 H33 0.9300 ?
C34 C35 1.399(9) ?
C34 H34 0.9300 ?
C35 C42 1.384(8) ?
C35 C36 1.440(9) ?
C36 C37 1.340(10) ?
C36 H36 0.9300 ?
C37 C38 1.432(9) ?
C37 H37 0.9300 ?
C38 C39 1.392(9) ?
C38 C43 1.395(8) ?
C39 C40 1.359(10) ?
C39 H39 0.9300 ?
C40 C41 1.378(9) ?
C40 H40 0.9300 ?
C41 H41 0.9300 ?
C42 C43 1.440(8) ?
C44 C45 1.396(11) ?
C44 H44 0.9300 ?
C45 C46 1.355(12) ?
C45 H45 0.9300 ?
C46 C47 1.411(12) ?
C46 H46 0.9300 ?
C47 C54 1.389(9) ?
C47 C48 1.403(11) ?
C48 C49 1.356(11) ?
C48 H48 0.9300 ?
C49 C50 1.438(10) ?
C49 H49 0.9300 ?
C50 C55 1.397(9) ?
C50 C51 1.400(10) ?
C51 C52 1.355(10) ?
C51 H51 0.9300 ?
C52 C53 1.379(9) ?
C52 H52 0.9300 ?
C53 H53 0.9300 ?
C54 C55 1.430(9) ?
C56 C57 1.510(9) ?
C57 C58 1.369(8) ?
C57 C62 1.398(9) ?
C58 C59 1.374(9) ?
C58 H58 0.9300 ?
C59 C60 1.400(9) ?
C60 C61 1.368(9) ?
C60 H60 0.9300 ?
C61 C62 1.376(9) ?
C61 H61 0.9300 ?
C62 H62 0.9300 ?

loop_
_geom_hbond_atom_site_label_D
_geom_hbond_atom_site_label_H
_geom_hbond_atom_site_label_A
_geom_hbond_site_symmetry_A
_geom_hbond_distance_DH
_geom_hbond_distance_HA
_geom_hbond_distance_DA
_geom_hbond_angle_DHA
_geom_hbond_publ_flag
O1W H1A O2 . 0.85(3) 1.99(4) 2.786(7) 155(7) no
O1W H1B O5 2_566 0.85(6) 2.03(6) 2.875(9) 173(8) no
O2W H2A O6 1_554 0.85(7) 2.17(6) 2.856(9) 137(8) no
O2W H2B O10 2_676 0.86(6) 2.67(6) 3.373(15) 141(8) no
O3W H3B O8 2_766 0.85(3) 2.94(9) 3.05(2) 89(7) no

loop_
_geom_torsion_atom_site_label_1
_geom_torsion_atom_site_label_2
_geom_torsion_atom_site_label_3
_geom_torsion_atom_site_label_4
_geom_torsion
O1 Zn1 N1 C8 -25.4(6)
N4 Zn1 N1 C8 69.8(6)
N2 Zn1 N1 C8 178.3(6)
N3 Zn1 N1 C8 130.7(11)
O2 Zn1 N1 C8 -85.1(6)
C1 Zn1 N1 C8 -54.8(6)
O1 Zn1 N1 C18 155.4(4)
N4 Zn1 N1 C18 -109.3(4)
N2 Zn1 N1 C18 -0.9(4)
N3 Zn1 N1 C18 -48.4(13)
O2 Zn1 N1 C18 95.7(4)
C1 Zn1 N1 C18 126.0(4)
O1 Zn1 N2 C17 111.4(7)
N4 Zn1 N2 C17 -86.8(7)
N1 Zn1 N2 C17 -180.0(7)
N3 Zn1 N2 C17 -7.4(7)
O2 Zn1 N2 C17 83.3(7)
C1 Zn1 N2 C17 91.2(7)
O1 Zn1 N2 C19 -66.9(7)
N4 Zn1 N2 C19 94.9(5)
N1 Zn1 N2 C19 1.7(4)
N3 Zn1 N2 C19 174.3(4)
O2 Zn1 N2 C19 -95.0(4)
C1 Zn1 N2 C19 -87.1(5)
O1 Zn1 N3 C20 -85.8(6)
N4 Zn1 N3 C20 -179.4(6)
N2 Zn1 N3 C20 71.8(6)
N1 Zn1 N3 C20 118.3(11)
O2 Zn1 N3 C20 -26.3(6)
C1 Zn1 N3 C20 -56.2(6)
O1 Zn1 N3 C30 95.4(4)
N4 Zn1 N3 C30 1.8(4)
N2 Zn1 N3 C30 -107.0(4)
N1 Zn1 N3 C30 -60.5(13)
O2 Zn1 N3 C30 154.9(4)
C1 Zn1 N3 C30 125.0(4)
O1 Zn1 N4 C29 79.8(6)
N2 Zn1 N4 C29 -92.4(6)
N1 Zn1 N4 C29 -12.1(6)
N3 Zn1 N4 C29 176.8(6)
O2 Zn1 N4 C29 108.1(6)
C1 Zn1 N4 C29 89.4(6)
O1 Zn1 N4 C31 -97.6(4)
N2 Zn1 N4 C31 90.2(4)
N1 Zn1 N4 C31 170.5(4)
N3 Zn1 N4 C31 -0.6(4)
O2 Zn1 N4 C31 -69.3(6)
C1 Zn1 N4 C31 -87.9(4)
O7 Zn2 N5 C32 -79.9(6)
N7 Zn2 N5 C32 70.7(6)
N6 Zn2 N5 C32 -179.0(6)
O6 Zn2 N5 C32 -23.2(6)
C56 Zn2 N5 C32 -51.4(6)
O7 Zn2 N5 C42 97.3(4)
N7 Zn2 N5 C42 -112.2(4)
N6 Zn2 N5 C42 -1.9(4)
O6 Zn2 N5 C42 153.9(4)
C56 Zn2 N5 C42 125.7(5)
O7 Zn2 N6 C41 81.9(5)
N7 Zn2 N6 C41 -89.3(6)
N5 Zn2 N6 C41 177.6(6)
N8 Zn2 N6 C41 -9.9(5)
O6 Zn2 N6 C41 114.8(6)
C56 Zn2 N6 C41 91.7(6)
O7 Zn2 N6 C43 -94.0(4)
N7 Zn2 N6 C43 94.8(4)
N5 Zn2 N6 C43 1.7(4)
N8 Zn2 N6 C43 174.2(4)
O6 Zn2 N6 C43 -61.1(6)
C56 Zn2 N6 C43 -84.2(5)
O7 Zn2 N7 C44 103.4(7)
N6 Zn2 N7 C44 -92.9(6)
N5 Zn2 N7 C44 -12.1(6)
N8 Zn2 N7 C44 176.4(6)
O6 Zn2 N7 C44 76.3(6)
C56 Zn2 N7 C44 86.3(6)
O7 Zn2 N7 C54 -74.7(6)
N6 Zn2 N7 C54 89.0(5)
N5 Zn2 N7 C54 169.8(5)
N8 Zn2 N7 C54 -1.7(4)
O6 Zn2 N7 C54 -101.8(5)
C56 Zn2 N7 C54 -91.9(5)
O7 Zn2 N8 C53 -32.2(6)
N7 Zn2 N8 C53 178.8(6)
N6 Zn2 N8 C53 68.2(6)
O6 Zn2 N8 C53 -89.1(6)
C56 Zn2 N8 C53 -60.4(6)
O7 Zn2 N8 C55 152.5(4)
N7 Zn2 N8 C55 3.6(4)
N6 Zn2 N8 C55 -107.1(4)
O6 Zn2 N8 C55 95.6(4)
C56 Zn2 N8 C55 124.3(4)
N4 Zn1 O1 C1 163.6(4)
N2 Zn1 O1 C1 -33.6(6)
N1 Zn1 O1 C1 -99.6(4)
N3 Zn1 O1 C1 84.5(4)
O2 Zn1 O1 C1 -0.9(3)
O1 Zn1 O2 C1 0.9(3)
N4 Zn1 O2 C1 -32.2(5)
N2 Zn1 O2 C1 167.4(3)
N1 Zn1 O2 C1 87.8(4)
N3 Zn1 O2 C1 -98.1(4)
O7 Zn2 O6 C56 -0.9(4)
N7 Zn2 O6 C56 162.1(4)
N6 Zn2 O6 C56 -40.3(6)
N5 Zn2 O6 C56 -101.2(4)
N8 Zn2 O6 C56 83.2(4)
N7 Zn2 O7 C56 -31.8(6)
N6 Zn2 O7 C56 163.6(4)
N5 Zn2 O7 C56 83.6(4)
N8 Zn2 O7 C56 -101.2(4)
O6 Zn2 O7 C56 0.9(4)
Zn1 O1 C1 O2 1.7(6)
Zn1 O1 C1 C2 -178.8(5)
Zn1 O2 C1 O1 -1.5(5)
Zn1 O2 C1 C2 178.9(5)
N4 Zn1 C1 O1 -19.6(4)
N2 Zn1 C1 O1 162.6(3)
N1 Zn1 C1 O1 82.3(4)
N3 Zn1 C1 O1 -98.6(4)
O2 Zn1 C1 O1 178.4(6)
O1 Zn1 C1 O2 -178.4(6)
N4 Zn1 C1 O2 162.0(3)
N2 Zn1 C1 O2 -15.8(4)
N1 Zn1 C1 O2 -96.0(3)
N3 Zn1 C1 O2 83.0(3)
O1 C1 C2 C3 178.2(5)
O2 C1 C2 C3 -2.3(9)
O1 C1 C2 C7 -0.7(9)
O2 C1 C2 C7 178.9(5)
C7 C2 C3 C4 -1.2(9)
C1 C2 C3 C4 180.0(5)
C2 C3 C4 C5 0.2(9)
C2 C3 C4 S1 -178.6(4)
O3 S1 C4 C5 22.2(7)
O4 S1 C4 C5 -102.6(6)
O5 S1 C4 C5 139.6(6)
O3 S1 C4 C3 -159.0(6)
O4 S1 C4 C3 76.1(6)
O5 S1 C4 C3 -41.6(6)
C3 C4 C5 C6 1.1(10)
S1 C4 C5 C6 179.9(5)
C4 C5 C6 C7 -1.4(11)
C5 C6 C7 C2 0.3(10)
C3 C2 C7 C6 0.9(9)
C1 C2 C7 C6 179.8(6)
C18 N1 C8 C9 1.4(10)
Zn1 N1 C8 C9 -177.7(5)
N1 C8 C9 C10 -2.4(11)
C8 C9 C10 C11 1.5(11)
C9 C10 C11 C18 0.3(10)
C9 C10 C11 C12 -176.8(7)
C18 C11 C12 C13 3.3(12)
C10 C11 C12 C13 -179.7(8)
C11 C12 C13 C14 -0.3(13)
C12 C13 C14 C19 -1.5(12)
C12 C13 C14 C15 178.0(8)
C19 C14 C15 C16 -0.4(13)
C13 C14 C15 C16 -179.8(9)
C14 C15 C16 C17 -0.8(15)
C19 N2 C17 C16 0.4(12)
Zn1 N2 C17 C16 -177.8(6)
C15 C16 C17 N2 0.8(15)
C8 N1 C18 C11 0.4(9)
Zn1 N1 C18 C11 179.7(5)
C8 N1 C18 C19 -179.3(6)
Zn1 N1 C18 C19 0.0(7)
C10 C11 C18 N1 -1.3(10)
C12 C11 C18 N1 175.9(6)
C10 C11 C18 C19 178.4(6)
C12 C11 C18 C19 -4.4(10)
C17 N2 C19 C14 -1.6(10)
Zn1 N2 C19 C14 176.9(5)
C17 N2 C19 C18 179.2(6)
Zn1 N2 C19 C18 -2.3(7)
C15 C14 C19 N2 1.7(11)
C13 C14 C19 N2 -178.9(7)
C15 C14 C19 C18 -179.2(7)
C13 C14 C19 C18 0.3(11)
N1 C18 C19 N2 1.6(9)
C11 C18 C19 N2 -178.2(6)
N1 C18 C19 C14 -177.6(6)
C11 C18 C19 C14 2.6(10)
C30 N3 C20 C21 2.2(10)
Zn1 N3 C20 C21 -176.5(5)
N3 C20 C21 C22 -1.8(11)
C20 C21 C22 C23 0.1(11)
C21 C22 C23 C30 1.0(10)
C21 C22 C23 C24 -177.4(7)
C22 C23 C24 C25 178.8(7)
C30 C23 C24 C25 0.5(10)
C23 C24 C25 C26 -0.4(11)
C24 C25 C26 C31 1.2(10)
C24 C25 C26 C27 -178.5(7)
C31 C26 C27 C28 1.1(10)
C25 C26 C27 C28 -179.3(7)
C26 C27 C28 C29 0.3(11)
C31 N4 C29 C28 0.5(10)
Zn1 N4 C29 C28 -176.8(5)
C27 C28 C29 N4 -1.2(11)
C20 N3 C30 C23 -0.9(9)
Zn1 N3 C30 C23 178.0(5)
C20 N3 C30 C31 178.3(6)
Zn1 N3 C30 C31 -2.8(7)
C22 C23 C30 N3 -0.6(9)
C24 C23 C30 N3 177.9(6)
C22 C23 C30 C31 -179.8(6)
C24 C23 C30 C31 -1.3(9)
C29 N4 C31 C26 1.1(9)
Zn1 N4 C31 C26 178.8(5)
C29 N4 C31 C30 -178.4(5)
Zn1 N4 C31 C30 -0.7(7)
C27 C26 C31 N4 -1.9(9)
C25 C26 C31 N4 178.4(6)
C27 C26 C31 C30 177.7(6)
C25 C26 C31 C30 -2.0(9)
N3 C30 C31 N4 2.4(8)
C23 C30 C31 N4 -178.3(5)
N3 C30 C31 C26 -177.2(5)
C23 C30 C31 C26 2.1(9)
C42 N5 C32 C33 1.6(11)
Zn2 N5 C32 C33 178.6(6)
N5 C32 C33 C34 -0.1(13)
C32 C33 C34 C35 -1.6(13)
C33 C34 C35 C42 1.6(11)
C33 C34 C35 C36 -176.2(8)
C42 C35 C36 C37 2.0(11)
C34 C35 C36 C37 179.9(8)
C35 C36 C37 C38 -0.1(12)
C36 C37 C38 C39 -177.5(7)
C36 C37 C38 C43 -0.9(11)
C43 C38 C39 C40 1.8(11)
C37 C38 C39 C40 178.5(7)
C38 C39 C40 C41 -1.1(11)
C43 N6 C41 C40 0.0(10)
Zn2 N6 C41 C40 -175.8(5)
C39 C40 C41 N6 0.2(11)
C32 N5 C42 C35 -1.5(10)
Zn2 N5 C42 C35 -179.0(5)
C32 N5 C42 C43 179.2(6)
Zn2 N5 C42 C43 1.7(7)
C34 C35 C42 N5 0.0(10)
C36 C35 C42 N5 177.9(6)
C34 C35 C42 C43 179.2(6)
C36 C35 C42 C43 -2.9(10)
C41 N6 C43 C38 0.8(9)
Zn2 N6 C43 C38 177.2(5)
C41 N6 C43 C42 -177.7(5)
Zn2 N6 C43 C42 -1.4(7)
C39 C38 C43 N6 -1.7(10)
C37 C38 C43 N6 -178.5(6)
C39 C38 C43 C42 176.8(6)
C37 C38 C43 C42 0.0(9)
N5 C42 C43 N6 -0.3(8)
C35 C42 C43 N6 -179.5(6)
N5 C42 C43 C38 -178.9(6)
C35 C42 C43 C38 1.9(9)
C54 N7 C44 C45 -1.3(11)
Zn2 N7 C44 C45 -179.3(6)
N7 C44 C45 C46 0.1(14)
C44 C45 C46 C47 -0.6(14)
C45 C46 C47 C54 2.2(12)
C45 C46 C47 C48 -179.4(8)
C54 C47 C48 C49 -0.2(12)
C46 C47 C48 C49 -178.6(8)
C47 C48 C49 C50 0.7(13)
C48 C49 C50 C55 -0.7(11)
C48 C49 C50 C51 -179.8(8)
C55 C50 C51 C52 3.1(11)
C49 C50 C51 C52 -177.8(7)
C50 C51 C52 C53 -2.4(12)
C55 N8 C53 C52 -0.1(10)
Zn2 N8 C53 C52 -175.2(5)
C51 C52 C53 N8 0.9(12)
C44 N7 C54 C47 3.1(10)
Zn2 N7 C54 C47 -178.6(5)
C44 N7 C54 C55 -178.5(6)
Zn2 N7 C54 C55 -0.3(7)
C48 C47 C54 N7 178.0(7)
C46 C47 C54 N7 -3.5(11)
C48 C47 C54 C55 -0.3(10)
C46 C47 C54 C55 178.2(7)
C53 N8 C55 C50 1.0(9)
Zn2 N8 C55 C50 176.9(5)
C53 N8 C55 C54 179.2(6)
Zn2 N8 C55 C54 -4.9(7)
C51 C50 C55 N8 -2.4(10)
C49 C50 C55 N8 178.4(6)
C51 C50 C55 C54 179.4(6)
C49 C50 C55 C54 0.2(10)
N7 C54 C55 N8 3.6(9)
C47 C54 C55 N8 -178.0(6)
N7 C54 C55 C50 -178.1(6)
C47 C54 C55 C50 0.3(10)
Zn2 O7 C56 O6 -1.8(7)
Zn2 O7 C56 C57 178.3(4)
Zn2 O6 C56 O7 1.4(6)
Zn2 O6 C56 C57 -178.6(5)
N7 Zn2 C56 O7 160.5(4)
N6 Zn2 C56 O7 -20.5(5)
N5 Zn2 C56 O7 -99.2(4)
N8 Zn2 C56 O7 80.5(4)
O6 Zn2 C56 O7 -178.4(6)
O7 Zn2 C56 O6 178.4(6)
N7 Zn2 C56 O6 -21.0(4)
N6 Zn2 C56 O6 157.9(3)
N5 Zn2 C56 O6 79.2(4)
N8 Zn2 C56 O6 -101.1(4)
O7 Zn2 C56 C57 -8(2)
N7 Zn2 C56 C57 152(2)
N6 Zn2 C56 C57 -29(2)
N5 Zn2 C56 C57 -108(2)
N8 Zn2 C56 C57 72(2)
O6 Zn2 C56 C57 173(3)
O7 C56 C57 C58 178.1(6)
O6 C56 C57 C58 -1.8(9)
Zn2 C56 C57 C58 -174(2)
O7 C56 C57 C62 -3.9(8)
O6 C56 C57 C62 176.2(6)
Zn2 C56 C57 C62 4(3)
C62 C57 C58 C59 1.4(9)
C56 C57 C58 C59 179.3(5)
C57 C58 C59 C60 -2.0(9)
C57 C58 C59 S2 179.3(5)
O8 S2 C59 C58 104.3(9)
O9 S2 C59 C58 -17.6(8)
O10 S2 C59 C58 -133.1(7)
O8 S2 C59 C60 -74.4(9)
O9 S2 C59 C60 163.7(7)
O10 S2 C59 C60 48.2(8)
C58 C59 C60 C61 1.7(10)
S2 C59 C60 C61 -179.6(6)
C59 C60 C61 C62 -0.7(11)
C60 C61 C62 C57 0.1(11)
C58 C57 C62 C61 -0.4(9)
C56 C57 C62 C61 -178.5(6)
